data_7225570
loop_
_publ_author_name
'Wu, Yunlong'
'Yang, Guo-Ping'
'Liu, Jiao'
'Yan, Yangtian'
'Luan, Xinjun'
'Zhang, Wen-Yan'
'Wang, Yao-Yu'

_publ_section_title
;
 Crystal structures from 1D to 3D: triggered by the different coordination
 morphologies of ligands in different reaction systems
;
_journal_issue 31
_journal_name_full CrystEngComm
_journal_page_first 5901
_journal_paper_doi 10.1039/C6CE00731G
_journal_volume 18
_journal_year 2016
_chemical_formula_sum 'C22 H16 Cd2 O11'
_chemical_formula_weight 681.15
_space_group_crystal_system monoclinic
_space_group_IT_number 4
_space_group_name_Hall 'P 2yb'
_space_group_name_H-M_alt 'P 1 21 1'
_symmetry_space_group_name_Hall 'P 2yb'
_symmetry_space_group_name_H-M 'P 1 21 1'
_atom_sites_solution_hydrogens geom
_audit_creation_method SHELXL-2014/7
_audit_update_record
;
2016-06-16 deposited with the CCDC.
2016-06-16 downloaded from the CCDC.
;
_cell_angle_alpha 90
_cell_angle_beta 95.635(2)
_cell_angle_gamma 90
_cell_formula_units_Z 2
_cell_length_a 7.5857(10)
_cell_length_b 12.7604(17)
_cell_length_c 11.2862(16)
_cell_measurement_reflns_used 4530
_cell_measurement_temperature 296(2)
_cell_measurement_theta_max 28.18
_cell_measurement_theta_min 2.42
_cell_volume 1087.2(3)
_computing_structure_refinement 'SHELXL-2014/7 (Sheldrick, 2014)'
_diffrn_ambient_temperature 296(2)
_diffrn_measured_fraction_theta_full 0.989
_diffrn_measured_fraction_theta_max 0.989
_diffrn_measurement_device_type 'Bruker APEX-II CCD'
_diffrn_measurement_method '\f and \w scans'
_diffrn_radiation_type MoK\a
_diffrn_radiation_wavelength 0.71073
_diffrn_reflns_av_R_equivalents 0.0188
_diffrn_reflns_av_unetI/netI 0.0320
_diffrn_reflns_Laue_measured_fraction_full 0.989
_diffrn_reflns_Laue_measured_fraction_max 0.989
_diffrn_reflns_limit_h_max 6
_diffrn_reflns_limit_h_min -9
_diffrn_reflns_limit_k_max 15
_diffrn_reflns_limit_k_min -14
_diffrn_reflns_limit_l_max 10
_diffrn_reflns_limit_l_min -13
_diffrn_reflns_number 5371
_diffrn_reflns_point_group_measured_fraction_full 0.941
_diffrn_reflns_point_group_measured_fraction_max 0.941
_diffrn_reflns_theta_full 24.996
_diffrn_reflns_theta_max 24.996
_diffrn_reflns_theta_min 1.813
_exptl_absorpt_coefficient_mu 2.019
_exptl_absorpt_correction_type multi-scan
_exptl_absorpt_process_details sadabs
_exptl_crystal_colour colorless
_exptl_crystal_density_diffrn 2.062
_exptl_crystal_description block
_exptl_crystal_F_000 664
_exptl_crystal_size_max 0.250
_exptl_crystal_size_mid 0.150
_exptl_crystal_size_min 0.100
_exptl_transmission_factor_max 0.817
_exptl_transmission_factor_min 0.702
_refine_diff_density_max 2.172
_refine_diff_density_min -2.250
_refine_diff_density_rms 0.440
_refine_ls_abs_structure_details
;
 Flack x determined using 1554 quotients [(I+)-(I-)]/[(I+)+(I-)]
 (Parsons, Flack and Wagner, Acta Cryst. B69 (2013) 249-259).
;
_refine_ls_abs_structure_Flack 0.518(16)
_refine_ls_extinction_method none
_refine_ls_goodness_of_fit_ref 1.048
_refine_ls_hydrogen_treatment constr
_refine_ls_matrix_type full
_refine_ls_number_parameters 316
_refine_ls_number_reflns 3603
_refine_ls_number_restraints 211
_refine_ls_restrained_S_all 1.057
_refine_ls_R_factor_all 0.0516
_refine_ls_R_factor_gt 0.0422
_refine_ls_shift/su_max 0.000
_refine_ls_shift/su_mean 0.000
_refine_ls_structure_factor_coef Fsqd
_refine_ls_weighting_details 'w=1/[\s^2^(Fo^2^)+(0.1610P)^2^+2.6690P] where P=(Fo^2^+2Fc^2^)/3'
_refine_ls_weighting_scheme calc
_refine_ls_wR_factor_gt 0.1325
_refine_ls_wR_factor_ref 0.1824
_reflns_Friedel_coverage 0.812
_reflns_Friedel_fraction_full 0.887
_reflns_Friedel_fraction_max 0.887
_reflns_number_gt 3533
_reflns_number_total 3603
_reflns_threshold_expression 'I > 2\s(I)'
_cod_data_source_file c6ce00731g2.cif
_cod_data_source_block 6
_cod_depositor_comments 'Adding full bibliography for 7225565--7225571.cif.'
_cod_database_code 7225570
_shelx_shelxl_version_number 2014/7
_shelx_space_group_comment
;
The symmetry employed for this shelxl refinement is uniquely defined
by the following loop, which should always be used as a source of
symmetry information in preference to the above space-group names.
They are only intended as comments.
;
_shelx_estimated_absorpt_t_min 0.632
_shelx_estimated_absorpt_t_max 0.824

loop_
_space_group_symop_operation_xyz
'x, y, z'
'-x, y+1/2, -z'

loop_
_atom_site_label
_atom_site_type_symbol
_atom_site_fract_x
_atom_site_fract_y
_atom_site_fract_z
_atom_site_U_iso_or_equiv
_atom_site_adp_type
_atom_site_occupancy
_atom_site_site_symmetry_order
_atom_site_calc_flag
_atom_site_refinement_flags_posn
_atom_site_refinement_flags_adp
Cd1 Cd 0.94126(12) 0.39838(7) 0.66421(8) 0.0198(4) Uani 1 1 d . U
Cd2 Cd 1.42408(12) 0.47108(8) 0.64605(9) 0.0234(4) Uani 1 1 d . U
O1 O 1.261(2) 0.3463(13) 0.5432(14) 0.057(4) Uani 1 1 d . U
O2 O 0.9823(17) 0.3041(11) 0.5045(12) 0.044(3) Uani 1 1 d . U
O3 O 0.6799(16) 0.3425(10) -0.2821(11) 0.037(3) Uani 1 1 d . U
O4 O 0.4406(15) 0.3467(9) -0.1985(12) 0.035(3) Uani 1 1 d . U
O5 O 0.8212(13) 0.0063(8) 0.2531(10) 0.026(2) Uani 1 1 d . U
O6 O 1.0729(13) 0.0223(9) 0.1712(10) 0.026(2) Uani 1 1 d . U
O7 O 0.4128(17) -0.0006(12) -0.4967(12) 0.047(3) Uani 1 1 d . U
O8 O 0.1253(19) 0.0281(10) -0.5309(12) 0.042(3) Uani 1 1 d . U
O9 O 1.0998(16) 0.2792(10) 0.7868(13) 0.038(3) Uani 1 1 d . U
O10 O 1.5850(18) 0.5931(11) 0.7649(14) 0.043(3) Uani 1 1 d . U
O11 O 1.254(3) 0.593(2) 0.515(2) 0.093(7) Uani 1 1 d . U
C1 C 1.132(2) 0.3226(15) 0.4720(16) 0.038(4) Uani 1 1 d . U
C2 C 1.168(2) 0.3100(12) 0.3432(15) 0.029(3) Uani 1 1 d . U
C3 C 1.311(2) 0.3519(12) 0.3008(14) 0.027(3) Uani 1 1 d . U
H3 H 1.3981 0.3831 0.3527 0.033 Uiso 1 1 calc R U
C4 C 1.329(2) 0.3489(12) 0.1758(15) 0.029(3) Uani 1 1 d . U
H4 H 1.4307 0.3756 0.1467 0.035 Uiso 1 1 calc R U
C5 C 1.1971(19) 0.3066(12) 0.0996(14) 0.026(3) Uani 1 1 d . U
H5 H 1.2076 0.3083 0.0182 0.031 Uiso 1 1 calc R U
C6 C 1.0371(18) 0.2645(12) 0.2656(13) 0.021(3) Uani 1 1 d . U
H6 H 0.9391 0.2353 0.2965 0.025 Uiso 1 1 calc R U
C7 C 1.0469(17) 0.2610(11) 0.1398(11) 0.014(2) Uani 1 1 d . U
C8 C 0.8995(16) 0.2188(10) 0.0600(11) 0.012(2) Uani 1 1 d . U
C9 C 0.8207(17) 0.2748(10) -0.0344(11) 0.014(3) Uani 1 1 d . U
H9 H 0.8684 0.3396 -0.0516 0.017 Uiso 1 1 calc R U
C10 C 0.6714(17) 0.2390(10) -0.1065(12) 0.016(3) Uani 1 1 d . U
C11 C 0.5916(17) 0.1442(11) -0.0771(12) 0.015(3) Uani 1 1 d . U
C12 C 0.6719(19) 0.0863(11) 0.0172(12) 0.019(3) Uani 1 1 d . U
H12 H 0.6203 0.0235 0.0376 0.023 Uiso 1 1 calc R U
C13 C 0.8267(17) 0.1190(11) 0.0818(12) 0.016(3) Uani 1 1 d . U
C14 C 0.5938(19) 0.3140(12) -0.2036(13) 0.020(3) Uani 1 1 d . U
C15 C 0.9129(17) 0.0476(11) 0.1759(12) 0.015(3) Uani 1 1 d . U
C16 C 0.4281(18) 0.1014(10) -0.1473(12) 0.016(3) Uani 1 1 d . U
C17 C 0.4202(19) 0.0886(11) -0.2702(13) 0.019(3) Uani 1 1 d . U
H17 H 0.5169 0.1059 -0.3110 0.023 Uiso 1 1 calc R U
C18 C 0.2629(18) 0.0488(11) -0.3325(12) 0.018(3) Uani 1 1 d . U
C19 C 0.122(2) 0.0231(12) -0.2709(15) 0.027(3) Uani 1 1 d . U
H19 H 0.0197 -0.0035 -0.3118 0.033 Uiso 1 1 calc R U
C20 C 0.130(2) 0.0362(12) -0.1492(14) 0.027(3) Uani 1 1 d . U
H20 H 0.0322 0.0205 -0.1090 0.033 Uiso 1 1 calc R U
C21 C 0.2842(19) 0.0726(12) -0.0870(14) 0.024(3) Uani 1 1 d . U
H21 H 0.2916 0.0779 -0.0044 0.029 Uiso 1 1 calc R U
C22 C 0.262(2) 0.0256(13) -0.4639(15) 0.027(3) Uani 1 1 d . U

loop_
_atom_site_aniso_label
_atom_site_aniso_U_11
_atom_site_aniso_U_22
_atom_site_aniso_U_33
_atom_site_aniso_U_23
_atom_site_aniso_U_13
_atom_site_aniso_U_12
Cd1 0.0185(5) 0.0265(6) 0.0139(5) -0.0005(4) -0.0009(4) -0.0030(4)
Cd2 0.0141(5) 0.0358(7) 0.0199(5) 0.0053(5) -0.0010(4) -0.0038(4)
O1 0.062(6) 0.064(7) 0.041(6) -0.013(5) -0.009(5) -0.017(5)
O2 0.046(5) 0.056(6) 0.030(5) -0.023(4) 0.006(4) 0.005(5)
O3 0.037(5) 0.043(5) 0.031(5) 0.012(4) 0.001(4) -0.008(4)
O4 0.028(5) 0.036(5) 0.039(5) 0.012(4) -0.005(4) 0.008(4)
O5 0.017(4) 0.034(5) 0.027(5) 0.007(4) 0.000(4) 0.000(4)
O6 0.020(4) 0.033(5) 0.027(5) 0.001(4) 0.005(4) 0.003(4)
O7 0.046(5) 0.064(6) 0.031(5) -0.011(5) 0.006(4) 0.013(5)
O8 0.048(6) 0.036(5) 0.040(5) -0.002(4) -0.002(5) 0.004(4)
O9 0.032(6) 0.037(6) 0.045(7) 0.020(5) 0.009(5) 0.011(5)
O10 0.032(6) 0.035(6) 0.060(8) -0.013(6) 0.003(6) -0.005(5)
O11 0.081(11) 0.123(13) 0.075(11) 0.029(10) 0.008(9) 0.014(10)
C1 0.049(7) 0.030(6) 0.033(6) -0.001(5) -0.008(5) -0.004(5)
C2 0.031(6) 0.026(6) 0.030(6) -0.013(5) 0.000(5) 0.004(5)
C3 0.021(5) 0.031(6) 0.027(6) -0.008(5) -0.010(5) -0.005(5)
C4 0.036(6) 0.026(6) 0.028(6) 0.001(5) 0.009(5) -0.008(5)
C5 0.028(5) 0.026(6) 0.025(6) 0.007(5) 0.010(5) -0.004(5)
C6 0.020(5) 0.022(5) 0.018(5) -0.005(4) -0.003(4) 0.003(4)
C7 0.012(5) 0.019(5) 0.009(5) 0.002(4) -0.006(4) 0.001(4)
C8 0.011(5) 0.014(5) 0.011(5) -0.004(4) 0.000(4) 0.001(4)
C9 0.014(5) 0.014(5) 0.014(5) -0.001(4) 0.005(4) -0.002(4)
C10 0.018(5) 0.010(5) 0.019(5) -0.002(4) 0.003(4) 0.001(4)
C11 0.015(5) 0.018(5) 0.012(5) -0.002(4) -0.001(4) -0.002(4)
C12 0.021(5) 0.021(5) 0.014(5) -0.002(4) -0.003(4) -0.002(4)
C13 0.013(5) 0.020(5) 0.015(5) -0.002(4) 0.001(4) -0.003(4)
C14 0.020(5) 0.021(5) 0.018(5) 0.001(5) 0.000(4) -0.003(4)
C15 0.014(5) 0.012(5) 0.018(5) 0.000(4) -0.004(4) -0.004(4)
C16 0.016(5) 0.014(5) 0.017(5) -0.006(4) -0.004(4) 0.002(4)
C17 0.018(5) 0.023(5) 0.016(5) 0.002(4) 0.002(4) 0.001(4)
C18 0.021(5) 0.015(5) 0.015(5) -0.003(4) -0.005(4) 0.001(4)
C19 0.022(5) 0.028(6) 0.031(6) -0.008(5) -0.006(5) -0.008(5)
C20 0.032(6) 0.026(6) 0.025(6) -0.003(5) 0.007(5) -0.001(5)
C21 0.025(5) 0.026(6) 0.021(5) 0.000(5) 0.007(5) -0.002(5)
C22 0.028(6) 0.028(6) 0.025(6) -0.012(5) -0.002(5) 0.005(5)

loop_
_atom_type_symbol
_atom_type_description
_atom_type_scat_dispersion_real
_atom_type_scat_dispersion_imag
_atom_type_scat_source
C C 0.0033 0.0016 'International Tables Vol C Tables 4.2.6.8 and 6.1.1.4'
H H 0.0000 0.0000 'International Tables Vol C Tables 4.2.6.8 and 6.1.1.4'
Cd Cd -0.8075 1.2024 'International Tables Vol C Tables 4.2.6.8 and 6.1.1.4'
O O 0.0106 0.0060 'International Tables Vol C Tables 4.2.6.8 and 6.1.1.4'

loop_
_geom_angle_atom_site_label_1
_geom_angle_atom_site_label_2
_geom_angle_atom_site_label_3
_geom_angle
_geom_angle_site_symmetry_1
_geom_angle_site_symmetry_3
O2 Cd1 O3 104.2(5) . 1_556
O2 Cd1 O8 84.0(5) . 2_655
O3 Cd1 O8 105.5(5) 1_556 2_655
O2 Cd1 O9 91.3(5) . .
O3 Cd1 O9 92.9(5) 1_556 .
O8 Cd1 O9 161.6(4) 2_655 .
O2 Cd1 O5 118.1(4) . 2_756
O3 Cd1 O5 137.0(4) 1_556 2_756
O8 Cd1 O5 87.0(4) 2_655 2_756
O9 Cd1 O5 79.5(4) . 2_756
O2 Cd1 O6 171.1(5) . 2_756
O3 Cd1 O6 84.0(4) 1_556 2_756
O8 Cd1 O6 90.5(4) 2_655 2_756
O9 Cd1 O6 91.7(5) . 2_756
O5 Cd1 O6 54.4(3) 2_756 2_756
O7 Cd2 O1 92.5(6) 2_755 .
O7 Cd2 O5 151.2(5) 2_755 2_756
O1 Cd2 O5 87.9(5) . 2_756
O7 Cd2 O10 91.7(5) 2_755 .
O1 Cd2 O10 175.6(6) . .
O5 Cd2 O10 89.3(4) 2_756 .
O7 Cd2 O4 133.0(5) 2_755 1_656
O1 Cd2 O4 84.0(6) . 1_656
O5 Cd2 O4 75.7(4) 2_756 1_656
O10 Cd2 O4 92.0(5) . 1_656
O7 Cd2 O11 74.7(7) 2_755 .
O1 Cd2 O11 84.6(8) . .
O5 Cd2 O11 76.7(6) 2_756 .
O10 Cd2 O11 98.1(8) . .
O4 Cd2 O11 150.4(6) 1_656 .
O7 Cd2 O3 83.4(5) 2_755 1_656
O1 Cd2 O3 94.0(6) . 1_656
O5 Cd2 O3 125.3(4) 2_756 1_656
O10 Cd2 O3 84.8(5) . 1_656
O4 Cd2 O3 50.4(4) 1_656 1_656
O11 Cd2 O3 158.0(6) . 1_656
C1 O1 Cd2 149.3(16) . .
C1 O2 Cd1 109.9(11) . .
C14 O3 Cd1 148.2(11) . 1_554
C14 O3 Cd2 88.7(10) . 1_454
Cd1 O3 Cd2 111.4(5) 1_554 1_454
C14 O4 Cd2 100.0(10) . 1_454
C15 O5 Cd2 158.4(9) . 2_746
C15 O5 Cd1 93.7(8) . 2_746
Cd2 O5 Cd1 107.9(4) 2_746 2_746
C15 O6 Cd1 91.1(8) . 2_746
C22 O7 Cd2 147.5(12) . 2_745
C22 O8 Cd1 120.9(11) . 2_645
O1 C1 O2 122.4(18) . .
O1 C1 C2 116.4(17) . .
O2 C1 C2 121.0(15) . .
C3 C2 C6 119.8(15) . .
C3 C2 C1 122.0(15) . .
C6 C2 C1 117.7(14) . .
C2 C3 C4 120.3(15) . .
C2 C3 H3 119.9 . .
C4 C3 H3 119.9 . .
C5 C4 C3 119.6(13) . .
C5 C4 H4 120.2 . .
C3 C4 H4 120.2 . .
C4 C5 C7 122.2(14) . .
C4 C5 H5 118.9 . .
C7 C5 H5 118.9 . .
C2 C6 C7 122.5(13) . .
C2 C6 H6 118.8 . .
C7 C6 H6 118.8 . .
C5 C7 C6 115.7(13) . .
C5 C7 C8 123.4(12) . .
C6 C7 C8 120.7(12) . .
C9 C8 C13 117.1(12) . .
C9 C8 C7 122.2(12) . .
C13 C8 C7 120.6(12) . .
C8 C9 C10 123.1(12) . .
C8 C9 H9 118.5 . .
C10 C9 H9 118.5 . .
C9 C10 C11 119.0(12) . .
C9 C10 C14 116.3(11) . .
C11 C10 C14 124.3(12) . .
C12 C11 C10 118.2(13) . .
C12 C11 C16 119.1(13) . .
C10 C11 C16 122.6(12) . .
C13 C12 C11 122.0(13) . .
C13 C12 H12 119.0 . .
C11 C12 H12 119.0 . .
C12 C13 C8 120.2(13) . .
C12 C13 C15 118.5(12) . .
C8 C13 C15 121.2(12) . .
O3 C14 O4 120.6(15) . .
O3 C14 C10 121.1(13) . .
O4 C14 C10 118.2(13) . .
O6 C15 O5 120.8(13) . .
O6 C15 C13 118.7(12) . .
O5 C15 C13 120.2(12) . .
C21 C16 C17 119.9(13) . .
C21 C16 C11 118.9(13) . .
C17 C16 C11 121.3(12) . .
C16 C17 C18 119.2(12) . .
C16 C17 H17 120.4 . .
C18 C17 H17 120.4 . .
C19 C18 C17 119.6(13) . .
C19 C18 C22 121.5(13) . .
C17 C18 C22 118.6(12) . .
C18 C19 C20 121.2(14) . .
C18 C19 H19 119.4 . .
C20 C19 H19 119.4 . .
C19 C20 C21 119.9(14) . .
C19 C20 H20 120.1 . .
C21 C20 H20 120.1 . .
C20 C21 C16 120.3(14) . .
C20 C21 H21 119.9 . .
C16 C21 H21 119.9 . .
O8 C22 O7 123.7(15) . .
O8 C22 C18 121.6(14) . .
O7 C22 C18 114.6(14) . .

loop_
_geom_bond_atom_site_label_1
_geom_bond_atom_site_label_2
_geom_bond_distance
_geom_bond_site_symmetry_2
Cd1 O2 2.214(12) .
Cd1 O3 2.246(12) 1_556
Cd1 O8 2.260(13) 2_655
Cd1 O9 2.312(12) .
Cd1 O5 2.385(10) 2_756
Cd1 O6 2.449(11) 2_756
Cd2 O7 2.216(12) 2_755
Cd2 O1 2.267(15) .
Cd2 O5 2.319(10) 2_756
Cd2 O10 2.322(14) .
Cd2 O4 2.361(12) 1_656
Cd2 O11 2.42(2) .
Cd2 O3 2.610(13) 1_656
O1 C1 1.24(2) .
O2 C1 1.25(2) .
O3 C14 1.207(19) .
O3 Cd1 2.246(12) 1_554
O3 Cd2 2.610(13) 1_454
O4 C14 1.241(19) .
O4 Cd2 2.361(12) 1_454
O5 C15 1.280(18) .
O5 Cd2 2.319(10) 2_746
O5 Cd1 2.385(10) 2_746
O6 C15 1.262(18) .
O6 Cd1 2.449(11) 2_746
O7 C22 1.28(2) .
O7 Cd2 2.216(12) 2_745
O8 C22 1.22(2) .
O8 Cd1 2.260(13) 2_645
C1 C2 1.51(2) .
C2 C3 1.33(2) .
C2 C6 1.39(2) .
C3 C4 1.43(2) .
C3 H3 0.9300 .
C4 C5 1.37(2) .
C4 H4 0.9300 .
C5 C7 1.395(19) .
C5 H5 0.9300 .
C6 C7 1.429(19) .
C6 H6 0.9300 .
C7 C8 1.467(18) .
C8 C9 1.371(19) .
C8 C13 1.419(19) .
C9 C10 1.405(19) .
C9 H9 0.9300 .
C10 C11 1.407(18) .
C10 C14 1.53(2) .
C11 C12 1.39(2) .
C11 C16 1.507(19) .
C12 C13 1.385(19) .
C12 H12 0.9300 .
C13 C15 1.499(19) .
C16 C21 1.39(2) .
C16 C17 1.39(2) .
C17 C18 1.42(2) .
C17 H17 0.9300 .
C18 C19 1.37(2) .
C18 C22 1.51(2) .
C19 C20 1.38(2) .
C19 H19 0.9300 .
C20 C21 1.38(2) .
C20 H20 0.9300 .
C21 H21 0.9300 .

loop_
_geom_torsion_atom_site_label_1
_geom_torsion_atom_site_label_2
_geom_torsion_atom_site_label_3
_geom_torsion_atom_site_label_4
_geom_torsion
_geom_torsion_site_symmetry_1
Cd2 O1 C1 O2 -88(3) .
Cd2 O1 C1 C2 95(3) .
Cd1 O2 C1 O1 31(2) .
Cd1 O2 C1 C2 -152.8(14) .
O1 C1 C2 C3 -20(3) .
O2 C1 C2 C3 163.8(17) .
O1 C1 C2 C6 168.0(17) .
O2 C1 C2 C6 -8(3) .
C6 C2 C3 C4 -1(2) .
C1 C2 C3 C4 -172.6(15) .
C2 C3 C4 C5 3(2) .
C3 C4 C5 C7 -3(2) .
C3 C2 C6 C7 0(2) .
C1 C2 C6 C7 171.8(14) .
C4 C5 C7 C6 2(2) .
C4 C5 C7 C8 177.4(14) .
C2 C6 C7 C5 0(2) .
C2 C6 C7 C8 -175.7(14) .
C5 C7 C8 C9 -49.7(19) .
C6 C7 C8 C9 125.4(14) .
C5 C7 C8 C13 133.6(14) .
C6 C7 C8 C13 -51.3(18) .
C13 C8 C9 C10 1.7(18) .
C7 C8 C9 C10 -175.1(11) .
C8 C9 C10 C11 3.8(18) .
C8 C9 C10 C14 176.6(12) .
C9 C10 C11 C12 -4.6(18) .
C14 C10 C11 C12 -176.8(13) .
C9 C10 C11 C16 178.3(12) .
C14 C10 C11 C16 6(2) .
C10 C11 C12 C13 0(2) .
C16 C11 C12 C13 177.1(12) .
C11 C12 C13 C8 6(2) .
C11 C12 C13 C15 -175.1(12) .
C9 C8 C13 C12 -6.5(17) .
C7 C8 C13 C12 170.4(12) .
C9 C8 C13 C15 174.5(12) .
C7 C8 C13 C15 -8.6(18) .
Cd1 O3 C14 O4 136.3(18) 1_554
Cd2 O3 C14 O4 5.2(15) 1_454
Cd1 O3 C14 C10 -42(3) 1_554
Cd2 O3 C14 C10 -173.4(12) 1_454
Cd2 O4 C14 O3 -5.8(17) 1_454
Cd2 O4 C14 C10 172.8(10) 1_454
C9 C10 C14 O3 61.5(19) .
C11 C10 C14 O3 -126.1(15) .
C9 C10 C14 O4 -117.1(14) .
C11 C10 C14 O4 55(2) .
Cd1 O6 C15 O5 0.8(14) 2_746
Cd1 O6 C15 C13 -173.4(11) 2_746
Cd2 O5 C15 O6 -177.5(19) 2_746
Cd1 O5 C15 O6 -0.8(14) 2_746
Cd2 O5 C15 C13 -3(4) 2_746
Cd1 O5 C15 C13 173.3(11) 2_746
C12 C13 C15 O6 124.9(14) .
C8 C13 C15 O6 -56.1(18) .
C12 C13 C15 O5 -49.3(19) .
C8 C13 C15 O5 129.8(13) .
C12 C11 C16 C21 54.5(18) .
C10 C11 C16 C21 -128.4(14) .
C12 C11 C16 C17 -124.4(15) .
C10 C11 C16 C17 52.7(19) .
C21 C16 C17 C18 2(2) .
C11 C16 C17 C18 -179.5(13) .
C16 C17 C18 C19 0(2) .
C16 C17 C18 C22 -174.3(13) .
C17 C18 C19 C20 1(2) .
C22 C18 C19 C20 174.3(15) .
C18 C19 C20 C21 -2(2) .
C19 C20 C21 C16 3(2) .
C17 C16 C21 C20 -3(2) .
C11 C16 C21 C20 177.9(13) .
Cd1 O8 C22 O7 43(2) 2_645
Cd1 O8 C22 C18 -133.9(13) 2_645
Cd2 O7 C22 O8 15(4) 2_745
Cd2 O7 C22 C18 -168.0(16) 2_745
C19 C18 C22 O8 33(2) .
C17 C18 C22 O8 -153.3(15) .
C19 C18 C22 O7 -144.3(16) .
C17 C18 C22 O7 30(2) .
